data_7035068
loop_
_publ_author_name
'Beyeh, Ngong Kodiah'
'Puttreddy, Rakesh'

_publ_section_title
;
 Methylresorcinarene: a reaction vessel to control the coordination
 geometry of copper(ii) in pyridine N-oxide copper(ii) complexes.
;
_journal_issue 21
_journal_name_full 'Dalton transactions (Cambridge, England : 2003)'
_journal_page_first 9881
_journal_page_last 9886
_journal_paper_doi 10.1039/c5dt01143d
_journal_volume 44
_journal_year 2015
_chemical_formula_moiety 'C12 H8 Cu N2 O6'
_chemical_formula_sum 'C12 H8 Cu N2 O6'
_chemical_formula_weight 339.74
_chemical_name_systematic
;
 ?
;
_space_group_crystal_system monoclinic
_space_group_IT_number 14
_space_group_name_Hall '-P 2ybc'
_space_group_name_H-M_alt 'P 1 21/c 1'
_symmetry_space_group_name_Hall '-P 2ybc'
_symmetry_space_group_name_H-M 'P 1 21/c 1'
_atom_sites_solution_hydrogens geom
_atom_sites_solution_primary iterative
_audit_creation_date 2015-03-04
_audit_creation_method
;
Olex2 1.2
(compiled 2014.05.21 svn.r2940 for OlexSys, GUI svn.r4846)
;
_audit_update_record
;
2015-03-16 deposited with the CCDC.
2015-04-22 downloaded from the CCDC.
;
_cell_angle_alpha 90
_cell_angle_beta 94.057(13)
_cell_angle_gamma 90
_cell_formula_units_Z 2
_cell_length_a 3.6410(6)
_cell_length_b 12.6301(17)
_cell_length_c 12.1194(13)
_cell_measurement_reflns_used 440
_cell_measurement_temperature 123.00(10)
_cell_measurement_theta_max 71.8850
_cell_measurement_theta_min 4.9870
_cell_volume 555.93(13)
_computing_cell_refinement
;
CrysAlisPro, Agilent Technologies,
Version 1.171.37.35 (release 13-08-2014 CrysAlis171 .NET)
(compiled Aug 13 2014,18:06:01)
;
_computing_data_collection
;
CrysAlisPro, Agilent Technologies,
Version 1.171.37.35 (release 13-08-2014 CrysAlis171 .NET)
(compiled Aug 13 2014,18:06:01)
;
_computing_data_reduction
;
CrysAlisPro, Agilent Technologies,
Version 1.171.37.35 (release 13-08-2014 CrysAlis171 .NET)
(compiled Aug 13 2014,18:06:01)
;
_computing_molecular_graphics 'Olex2 (Dolomanov et al., 2009)'
_computing_publication_material 'Olex2 (Dolomanov et al., 2009)'
_computing_structure_refinement 'ShelXL (Sheldrick, 2008)'
_computing_structure_solution
;
Superflip (Palatinus & Chapuis, 2007;Palatinus & van der Lee, 2008;
Palatinus et al., 2012)
;
_diffrn_ambient_environment N~2~
_diffrn_ambient_temperature 123.00(10)
_diffrn_detector 'CCD plate'
_diffrn_detector_area_resol_mean 5.1977
_diffrn_detector_type Atlas
_diffrn_measured_fraction_theta_full 0.988
_diffrn_measured_fraction_theta_max 0.988
_diffrn_measurement_details
;
  1 omega  -38.00  -11.00   1.0000    1.5000
omega____ theta____ kappa____ phi______ frames
    -      -40.8676   37.0000  -90.0000 27

  2 omega   -2.00   29.00   1.0000    1.5000
omega____ theta____ kappa____ phi______ frames
    -      -40.8676   37.0000  -90.0000 31

  3 omega   26.00   51.00   1.0000    1.5000
omega____ theta____ kappa____ phi______ frames
    -       40.8676   77.0000    0.0000 25

  4 omega   53.00   93.00   1.0000    1.5000
omega____ theta____ kappa____ phi______ frames
    -       40.8676   77.0000    0.0000 40

  5 omega   77.00  161.00   1.0000    6.0000
omega____ theta____ kappa____ phi______ frames
    -      105.6154   30.0000  -60.0000 84

  6 omega  109.00  171.00   1.0000    6.0000
omega____ theta____ kappa____ phi______ frames
    -      105.6154  125.0000 -150.0000 62

  7 omega   79.00  176.00   1.0000    6.0000
omega____ theta____ kappa____ phi______ frames
    -      105.6154   61.0000 -180.0000 97

  8 omega   45.00   95.00   1.0000    6.0000
omega____ theta____ kappa____ phi______ frames
    -      105.6154  -45.0000   60.0000 50

  9 omega   50.00   90.00   1.0000    6.0000
omega____ theta____ kappa____ phi______ frames
    -      105.6154  -30.0000  150.0000 40

 10 omega   23.00   97.00   1.0000    1.5000
omega____ theta____ kappa____ phi______ frames
    -       40.8676 -125.0000 -120.0000 74
;
_diffrn_measurement_device 'four-circle diffractometer'
_diffrn_measurement_device_type 'SuperNova, Dual, Cu at zero, Atlas'
_diffrn_measurement_method '\w scans'
_diffrn_orient_matrix_UB_11 -0.0971907000
_diffrn_orient_matrix_UB_12 0.0053690000
_diffrn_orient_matrix_UB_13 -0.1255046000
_diffrn_orient_matrix_UB_21 -0.2250104000
_diffrn_orient_matrix_UB_22 -0.1029744000
_diffrn_orient_matrix_UB_23 0.0063320000
_diffrn_orient_matrix_UB_31 -0.3462702000
_diffrn_orient_matrix_UB_32 0.0653143000
_diffrn_orient_matrix_UB_33 0.0204008000
_diffrn_radiation_monochromator mirror
_diffrn_radiation_probe x-ray
_diffrn_radiation_type CuK\a
_diffrn_radiation_wavelength 1.54184
_diffrn_reflns_av_R_equivalents 0.0834
_diffrn_reflns_av_unetI/netI 0.1155
_diffrn_reflns_laue_measured_fraction_full 0.988
_diffrn_reflns_laue_measured_fraction_max 0.988
_diffrn_reflns_limit_h_max 2
_diffrn_reflns_limit_h_min -4
_diffrn_reflns_limit_k_max 13
_diffrn_reflns_limit_k_min -15
_diffrn_reflns_limit_l_max 12
_diffrn_reflns_limit_l_min -14
_diffrn_reflns_number 1617
_diffrn_reflns_point_group_measured_fraction_full 0.988
_diffrn_reflns_point_group_measured_fraction_max 0.988
_diffrn_reflns_theta_full 66.750
_diffrn_reflns_theta_max 66.725
_diffrn_reflns_theta_min 5.064
_diffrn_source 'sealed X-ray tube'
_diffrn_source_type 'SuperNova (Cu) X-ray Source'
_exptl_absorpt_coefficient_mu 3.139
_exptl_absorpt_correction_T_max 1.00000
_exptl_absorpt_correction_T_min 0.37726
_exptl_absorpt_correction_type multi-scan
_exptl_absorpt_process_details
;
CrysAlisPro, Agilent Technologies,
Version 1.171.37.35 (release 13-08-2014 CrysAlis171 .NET)
(compiled Aug 13 2014,18:06:01)
Empirical absorption correction using spherical harmonics,
 implemented in SCALE3 ABSPACK scaling algorithm.
Empirical absorption correction using spherical harmonics,
 implemented in SCALE3 ABSPACK scaling algorithm.
;
_exptl_crystal_colour green
_exptl_crystal_colour_primary green
_exptl_crystal_density_diffrn 2.030
_exptl_crystal_description plate
_exptl_crystal_F_000 342
_exptl_crystal_size_max 0.1174
_exptl_crystal_size_mid 0.0289
_exptl_crystal_size_min 0.0247
_refine_diff_density_max 1.380
_refine_diff_density_min -1.069
_refine_diff_density_rms 0.232
_refine_ls_extinction_method none
_refine_ls_goodness_of_fit_ref 1.077
_refine_ls_hydrogen_treatment constr
_refine_ls_matrix_type full
_refine_ls_number_parameters 97
_refine_ls_number_reflns 975
_refine_ls_number_restraints 0
_refine_ls_restrained_S_all 1.077
_refine_ls_R_factor_all 0.1056
_refine_ls_R_factor_gt 0.0826
_refine_ls_shift/su_max 0.000
_refine_ls_shift/su_mean 0.000
_refine_ls_structure_factor_coef Fsqd
_refine_ls_weighting_details 'w=1/[\s^2^(Fo^2^)+(0.1256P)^2^] where P=(Fo^2^+2Fc^2^)/3'
_refine_ls_weighting_scheme calc
_refine_ls_wR_factor_gt 0.2050
_refine_ls_wR_factor_ref 0.2401
_reflns_Friedel_coverage 0.000
_reflns_number_gt 700
_reflns_number_total 975
_reflns_threshold_expression 'I > 2\s(I)'
_cod_data_source_file c5dt01143d2.cif
_cod_data_source_block V
_cod_depositor_comments 'Adding full bibliography for 7035064--7035069.cif.'
_cod_original_cell_volume 555.93(14)
_cod_database_code 7035068
_shelxl_version_number 2013-4
_chemical_oxdiff_formula 'C7 H7 N1 O3 Cu1'
_shelx_space_group_comment
;
The symmetry employed for this shelxl refinement is uniquely defined
by the following loop, which should always be used as a source of
symmetry information in preference to the above space-group names.
They are only intended as comments.
;
_reflns_odcompleteness_completeness 98.67
_reflns_odcompleteness_iscentric 1
_reflns_odcompleteness_theta 66.97
_olex2_refinement_description
;
1. Fixed Uiso
 At 1.2 times of:
  All C(H) groups
2.a Aromatic/amide H refined with riding coordinates:
 C2(H2), C3(H3), C4(H4), C5(H5)
;
_olex2_submission_special_instructions 'No special instructions were received'

loop_
_space_group_symop_operation_xyz
'x, y, z'
'-x, y+1/2, -z+1/2'
'-x, -y, -z'
'x, -y-1/2, z-1/2'

loop_
_atom_site_label
_atom_site_type_symbol
_atom_site_fract_x
_atom_site_fract_y
_atom_site_fract_z
_atom_site_U_iso_or_equiv
_atom_site_adp_type
_atom_site_occupancy
_atom_site_site_symmetry_order
_atom_site_calc_flag
_atom_site_refinement_flags_posn
_atom_site_refinement_flags_adp
_atom_site_refinement_flags_occupancy
Cu1 Cu 1.0000 1.0000 0.5000 0.0189(6) Uani 1 2 d S T P
O1 O 0.6212(14) 0.8918(4) 0.4752(4) 0.0214(11) Uani 1 1 d . . .
O2 O 1.0668(13) 0.9660(4) 0.6520(4) 0.0206(11) Uani 1 1 d . . .
O3 O 0.9286(14) 0.8899(4) 0.8083(4) 0.0230(12) Uani 1 1 d . . .
N1 N 0.6048(15) 0.8042(5) 0.5385(5) 0.0174(13) Uani 1 1 d . . .
C1 C 0.7315(19) 0.8007(6) 0.6470(6) 0.0198(15) Uani 1 1 d . . .
C2 C 0.6923(18) 0.7043(6) 0.7031(6) 0.0176(14) Uani 1 1 d . . .
H2 H 0.7825 0.6991 0.7766 0.021 Uiso 1 1 calc R . .
C3 C 0.5232(19) 0.6166(6) 0.6522(6) 0.0218(16) Uani 1 1 d . . .
H3 H 0.5012 0.5531 0.6900 0.026 Uiso 1 1 calc R . .
C4 C 0.3890(19) 0.6273(6) 0.5431(6) 0.0236(16) Uani 1 1 d . . .
H4 H 0.2698 0.5707 0.5069 0.028 Uiso 1 1 calc R . .
C5 C 0.4305(18) 0.7202(6) 0.4885(6) 0.0192(15) Uani 1 1 d . . .
H5 H 0.3373 0.7263 0.4153 0.023 Uiso 1 1 calc R . .
C6 C 0.9219(17) 0.8928(6) 0.7072(6) 0.0168(15) Uani 1 1 d . . .

loop_
_atom_site_aniso_label
_atom_site_aniso_U_11
_atom_site_aniso_U_22
_atom_site_aniso_U_33
_atom_site_aniso_U_23
_atom_site_aniso_U_13
_atom_site_aniso_U_12
Cu1 0.0319(9) 0.0169(10) 0.0072(8) 0.0007(5) -0.0048(6) -0.0030(6)
O1 0.036(3) 0.017(3) 0.010(2) 0.007(2) -0.007(2) -0.006(2)
O2 0.025(2) 0.024(3) 0.012(2) -0.002(2) -0.0067(18) -0.008(2)
O3 0.036(3) 0.026(3) 0.007(2) 0.004(2) 0.000(2) 0.001(2)
N1 0.024(3) 0.017(3) 0.011(3) 0.001(2) 0.001(2) 0.005(2)
C1 0.031(4) 0.017(4) 0.012(3) -0.003(3) 0.002(3) 0.005(3)
C2 0.024(3) 0.017(4) 0.013(3) 0.006(3) 0.005(3) 0.003(3)
C3 0.025(3) 0.025(4) 0.016(4) 0.004(3) 0.006(3) 0.000(3)
C4 0.023(3) 0.021(4) 0.026(4) -0.004(3) -0.001(3) 0.002(3)
C5 0.024(3) 0.022(4) 0.011(3) -0.001(3) -0.001(3) 0.004(3)
C6 0.021(3) 0.019(4) 0.009(3) -0.004(3) -0.004(2) 0.006(3)

loop_
_atom_type_symbol
_atom_type_description
_atom_type_scat_dispersion_real
_atom_type_scat_dispersion_imag
_atom_type_scat_source
C C 0.0181 0.0091 'International Tables Vol C Tables 4.2.6.8 and 6.1.1.4'
H H 0.0000 0.0000 'International Tables Vol C Tables 4.2.6.8 and 6.1.1.4'
Cu Cu -1.9646 0.5888 'International Tables Vol C Tables 4.2.6.8 and 6.1.1.4'
N N 0.0311 0.0180 'International Tables Vol C Tables 4.2.6.8 and 6.1.1.4'
O O 0.0492 0.0322 'International Tables Vol C Tables 4.2.6.8 and 6.1.1.4'

loop_
_exptl_crystal_face_index_h
_exptl_crystal_face_index_k
_exptl_crystal_face_index_l
_exptl_crystal_face_perp_dist
_exptl_oxdiff_crystal_face_indexfrac_h
_exptl_oxdiff_crystal_face_indexfrac_k
_exptl_oxdiff_crystal_face_indexfrac_l
_exptl_oxdiff_crystal_face_x
_exptl_oxdiff_crystal_face_y
_exptl_oxdiff_crystal_face_z
0 -8 -2 0.0110 0.0021 -8.0081 -1.9847 0.2059 0.8116 -0.5643
0 8 3 0.0164 -0.0016 8.0073 2.9857 -0.3316 -0.8053 0.5844
-2 0 0 0.0518 -1.9975 0.0125 0.0068 0.1934 0.4482 0.6926
2 0 0 0.0636 1.9975 -0.0125 -0.0068 -0.1934 -0.4482 -0.6926
0 3 -7 0.0116 -0.0053 3.0093 -7.0134 0.8969 -0.3531 0.0553
0 -3 7 0.0131 0.0053 -3.0093 7.0134 -0.8969 0.3531 -0.0553
2 -4 -2 0.0459 1.9980 -4.0158 -2.0001 0.0353 -0.0487 -0.9949

loop_
_geom_angle_atom_site_label_1
_geom_angle_atom_site_label_2
_geom_angle_atom_site_label_3
_geom_angle
_geom_angle_site_symmetry_1
_geom_angle_site_symmetry_3
O1 Cu1 O1 180.0 . 3_776
O2 Cu1 O1 88.2(2) 3_776 .
O2 Cu1 O1 88.2(2) . 3_776
O2 Cu1 O1 91.8(2) 3_776 3_776
O2 Cu1 O1 91.8(2) . .
O2 Cu1 O2 180.0 . 3_776
N1 O1 Cu1 123.1(4) . .
C6 O2 Cu1 130.2(4) . .
O1 N1 C1 123.3(6) . .
O1 N1 C5 115.1(5) . .
C5 N1 C1 121.5(6) . .
N1 C1 C2 117.0(7) . .
N1 C1 C6 123.5(6) . .
C2 C1 C6 119.4(6) . .
C1 C2 H2 118.9 . .
C3 C2 C1 122.2(6) . .
C3 C2 H2 118.9 . .
C2 C3 H3 121.3 . .
C4 C3 C2 117.5(7) . .
C4 C3 H3 121.3 . .
C3 C4 H4 119.8 . .
C5 C4 C3 120.4(7) . .
C5 C4 H4 119.8 . .
N1 C5 C4 121.4(6) . .
N1 C5 H5 119.3 . .
C4 C5 H5 119.3 . .
O2 C6 C1 119.7(6) . .
O3 C6 O2 124.5(7) . .
O3 C6 C1 115.8(6) . .

loop_
_geom_bond_atom_site_label_1
_geom_bond_atom_site_label_2
_geom_bond_distance
_geom_bond_site_symmetry_2
Cu1 O1 1.950(5) .
Cu1 O1 1.950(5) 3_776
Cu1 O2 1.891(5) .
Cu1 O2 1.891(5) 3_776
O1 N1 1.350(7) .
O2 C6 1.277(9) .
O3 C6 1.224(9) .
N1 C1 1.364(8) .
N1 C5 1.356(10) .
C1 C2 1.406(9) .
C1 C6 1.514(10) .
C2 H2 0.9300 .
C2 C3 1.391(11) .
C3 H3 0.9300 .
C3 C4 1.383(11) .
C4 H4 0.9300 .
C4 C5 1.362(11) .
C5 H5 0.9300 .
